data_1553157
loop_
_publ_author_name
'Hama Salih, Mariwan A.'
'Male, Louise'
'Spencer, Neil'
'Fossey, John S.'

_publ_section_title
;
 \g-Lactams and furan bispyrrolidines via iodine mediated cyclisation of
 homoallylamines
;
_journal_issue 11
_journal_name_full 'Organic Chemistry Frontiers'
_journal_page_first 1445
_journal_paper_doi 10.1039/C5QO00183H
_journal_volume 2
_journal_year 2015
_chemical_formula_moiety 'C11 H14 N2 O2'
_chemical_formula_sum 'C11 H14 N2 O2'
_chemical_formula_weight 206.24
_space_group_crystal_system triclinic
_space_group_IT_number 2
_space_group_name_Hall '-P 1'
_space_group_name_H-M_alt 'P -1'
_atom_sites_solution_hydrogens mixed
_atom_sites_solution_primary direct
_audit_creation_date 2014-04-29
_audit_creation_method
;
Olex2 1.2
(compiled 2014.03.20 svn.r2914 for OlexSys, GUI svn.r4816)
;
_audit_update_record
;
2014-12-10 deposited with the CCDC.
2015-08-27 downloaded from the CCDC.
;
_cell_angle_alpha 80.154(4)
_cell_angle_beta 88.093(4)
_cell_angle_gamma 88.519(3)
_cell_formula_units_Z 4
_cell_length_a 7.5414(3)
_cell_length_b 11.8446(5)
_cell_length_c 12.2635(5)
_cell_measurement_reflns_used 3923
_cell_measurement_temperature 100.00(10)
_cell_measurement_theta_max 74.1380
_cell_measurement_theta_min 3.6390
_cell_volume 1078.48(8)
_computing_cell_refinement
;
CrysAlisPro, Agilent Technologies,
Version 1.171.36.32 (release 02-08-2013 CrysAlis171 .NET)
(compiled Aug  2 2013,16:46:58)
;
_computing_data_collection
;
CrysAlisPro, Agilent Technologies,
Version 1.171.36.32 (release 02-08-2013 CrysAlis171 .NET)
(compiled Aug  2 2013,16:46:58)
;
_computing_data_reduction
;
CrysAlisPro, Agilent Technologies,
Version 1.171.36.32 (release 02-08-2013 CrysAlis171 .NET)
(compiled Aug  2 2013,16:46:58)
;
_computing_molecular_graphics 'Olex2 (Dolomanov et al., 2009)'
_computing_publication_material 'Olex2 (Dolomanov et al., 2009)'
_computing_structure_refinement 'ShelXL (Sheldrick, 2008)'
_computing_structure_solution 'ShelXS (Sheldrick, 2008)'
_diffrn_ambient_temperature 100.00(10)
_diffrn_detector_area_resol_mean 5.1768
_diffrn_measured_fraction_theta_full 0.998
_diffrn_measured_fraction_theta_max 0.955
_diffrn_measurement_device_type 'SuperNova, Dual, Cu at zero, Atlas'
_diffrn_measurement_method '\w scans'
_diffrn_orient_matrix_UB_11 -0.1210706000
_diffrn_orient_matrix_UB_12 0.0614208000
_diffrn_orient_matrix_UB_13 0.0760325000
_diffrn_orient_matrix_UB_21 0.0822099000
_diffrn_orient_matrix_UB_22 0.1154447000
_diffrn_orient_matrix_UB_23 -0.0512703000
_diffrn_orient_matrix_UB_31 -0.1427501000
_diffrn_orient_matrix_UB_32 0.0182631000
_diffrn_orient_matrix_UB_33 -0.0886606000
_diffrn_radiation_monochromator mirror
_diffrn_radiation_type CuK\a
_diffrn_radiation_wavelength 1.54184
_diffrn_reflns_av_R_equivalents 0.0222
_diffrn_reflns_av_unetI/netI 0.0333
_diffrn_reflns_Laue_measured_fraction_full 0.998
_diffrn_reflns_Laue_measured_fraction_max 0.955
_diffrn_reflns_limit_h_max 7
_diffrn_reflns_limit_h_min -9
_diffrn_reflns_limit_k_max 14
_diffrn_reflns_limit_k_min -14
_diffrn_reflns_limit_l_max 14
_diffrn_reflns_limit_l_min -15
_diffrn_reflns_number 7212
_diffrn_reflns_point_group_measured_fraction_full 0.998
_diffrn_reflns_point_group_measured_fraction_max 0.955
_diffrn_reflns_theta_full 67.684
_diffrn_reflns_theta_max 74.491
_diffrn_reflns_theta_min 3.660
_diffrn_source 'SuperNova (Cu) X-ray Source'
_exptl_absorpt_coefficient_mu 0.724
_exptl_absorpt_correction_T_max 0.995
_exptl_absorpt_correction_T_min 0.982
_exptl_absorpt_correction_type gaussian
_exptl_absorpt_process_details
;
CrysAlisPro, Agilent Technologies,
Version 1.171.36.32 (release 02-08-2013 CrysAlis171 .NET)
(compiled Aug  2 2013,16:46:58)
Numerical absorption correction based on gaussian integration over
			a multifaceted crystal model
;
_exptl_crystal_colour colourless
_exptl_crystal_colour_primary colourless
_exptl_crystal_density_diffrn 1.270
_exptl_crystal_description lath
_exptl_crystal_F_000 440
_exptl_crystal_size_max 0.1447
_exptl_crystal_size_mid 0.0816
_exptl_crystal_size_min 0.0337
_refine_diff_density_max 0.303
_refine_diff_density_min -0.220
_refine_diff_density_rms 0.043
_refine_ls_extinction_method none
_refine_ls_goodness_of_fit_ref 1.028
_refine_ls_hydrogen_treatment mixed
_refine_ls_matrix_type full
_refine_ls_number_parameters 283
_refine_ls_number_reflns 4221
_refine_ls_number_restraints 0
_refine_ls_restrained_S_all 1.028
_refine_ls_R_factor_all 0.0469
_refine_ls_R_factor_gt 0.0399
_refine_ls_shift/su_max 0.000
_refine_ls_shift/su_mean 0.000
_refine_ls_structure_factor_coef Fsqd
_refine_ls_weighting_details 'w=1/[\s^2^(Fo^2^)+(0.0480P)^2^+0.3700P] where P=(Fo^2^+2Fc^2^)/3'
_refine_ls_weighting_scheme calc
_refine_ls_wR_factor_gt 0.0984
_refine_ls_wR_factor_ref 0.1031
_reflns_Friedel_coverage 0.000
_reflns_number_gt 3649
_reflns_number_total 4221
_reflns_threshold_expression 'I > 2\s(I)'
_cod_data_source_file c5qo00183h2.cif
_cod_data_source_block 6q-cis
_cod_database_code 1553157
_shelxl_version_number 2014-1
_chemical_oxdiff_formula 'C11 H14 N2 O2'
_shelx_space_group_comment
;
The symmetry employed for this shelxl refinement is uniquely defined
by the following loop, which should always be used as a source of
symmetry information in preference to the above space-group names.
They are only intended as comments.
;
_reflns_odcompleteness_completeness 99.97
_reflns_odcompleteness_iscentric 1
_reflns_odcompleteness_theta 66.97
_olex2_refinement_description
;
1. Fixed Uiso
 At 1.2 times of:
  All C(H) groups, All C(H,H) groups
 At 1.5 times of:
  All C(H,H,H) groups
2.a Ternary CH refined with riding coordinates:
 C5(H5), C105(H105)
2.b Secondary CH2 refined with riding coordinates:
 C4(H4A,H4B), C104(H10D,H10E)
2.c Aromatic/amide H refined with riding coordinates:
 C8(H8), C9(H9), C10(H10), C11(H11), C108(H108), C109(H109), C110(H110),
 C111(H111)
2.d Idealised Me refined as rotating group:
 C1(H1A,H1B,H1C), C6(H6A,H6B,H6C), C101(H10A,H10B,H10C), C106(H10F,H10G,H10H)
;

loop_
_space_group_symop_operation_xyz
'x, y, z'
'-x, -y, -z'

loop_
_atom_site_label
_atom_site_type_symbol
_atom_site_fract_x
_atom_site_fract_y
_atom_site_fract_z
_atom_site_U_iso_or_equiv
_atom_site_adp_type
_atom_site_occupancy
_atom_site_site_symmetry_order
_atom_site_calc_flag
_atom_site_refinement_flags_posn
C1 C 0.14392(19) 0.60399(13) 0.07201(11) 0.0220(3) Uani 1 1 d .
H1A H 0.1479 0.5452 0.0245 0.033 Uiso 1 1 calc GR
H1B H 0.0625 0.6664 0.0415 0.033 Uiso 1 1 calc GR
H1C H 0.1023 0.5701 0.1467 0.033 Uiso 1 1 calc GR
C2 C 0.42274(18) 0.62421(11) 0.16608(11) 0.0178(3) Uani 1 1 d .
C3 C 0.61223(18) 0.66391(12) 0.13320(11) 0.0189(3) Uani 1 1 d .
C4 C 0.58456(18) 0.74591(12) 0.02491(11) 0.0208(3) Uani 1 1 d .
H4A H 0.6895 0.7451 -0.0257 0.025 Uiso 1 1 calc R
H4B H 0.5622 0.8251 0.0384 0.025 Uiso 1 1 calc R
C5 C 0.42097(18) 0.69996(11) -0.02373(10) 0.0173(3) Uani 1 1 d .
H5 H 0.4592 0.6384 -0.0665 0.021 Uiso 1 1 calc R
C6 C 0.6990(2) 0.71452(13) 0.22330(12) 0.0246(3) Uani 1 1 d .
H6A H 0.6282 0.7805 0.2394 0.037 Uiso 1 1 calc GR
H6B H 0.8188 0.7392 0.1982 0.037 Uiso 1 1 calc GR
H6C H 0.7060 0.6565 0.2904 0.037 Uiso 1 1 calc GR
C7 C 0.31506(17) 0.79107(12) -0.09681(11) 0.0171(3) Uani 1 1 d .
C8 C 0.29839(18) 0.78522(12) -0.20806(11) 0.0202(3) Uani 1 1 d .
H8 H 0.3492 0.7205 -0.2346 0.024 Uiso 1 1 calc R
C9 C 0.1404(2) 0.95374(13) -0.24080(12) 0.0259(3) Uani 1 1 d .
H9 H 0.0799 1.0110 -0.2906 0.031 Uiso 1 1 calc R
C10 C 0.1462(2) 0.96674(13) -0.13056(12) 0.0254(3) Uani 1 1 d .
H10 H 0.0898 1.0308 -0.1058 0.030 Uiso 1 1 calc R
C11 C 0.23615(19) 0.88439(12) -0.05739(11) 0.0216(3) Uani 1 1 d .
H11 H 0.2438 0.8915 0.0183 0.026 Uiso 1 1 calc R
N1 N 0.32093(15) 0.64897(10) 0.07695(9) 0.0171(2) Uani 1 1 d .
N2 N 0.21502(17) 0.86527(11) -0.28047(10) 0.0244(3) Uani 1 1 d .
O1 O 0.37572(14) 0.57358(9) 0.25848(8) 0.0241(2) Uani 1 1 d .
O2 O 0.70825(14) 0.56624(9) 0.10706(8) 0.0231(2) Uani 1 1 d .
C101 C 0.63556(18) 0.37910(13) 0.45764(12) 0.0221(3) Uani 1 1 d .
H10A H 0.6083 0.4378 0.3935 0.033 Uiso 1 1 calc GR
H10B H 0.6163 0.4112 0.5257 0.033 Uiso 1 1 calc GR
H10C H 0.5579 0.3137 0.4594 0.033 Uiso 1 1 calc GR
C102 C 0.92705(18) 0.37579(11) 0.36107(11) 0.0180(3) Uani 1 1 d .
C103 C 1.11626(18) 0.33114(11) 0.38729(11) 0.0197(3) Uani 1 1 d .
C104 C 1.08560(18) 0.23960(12) 0.48942(11) 0.0207(3) Uani 1 1 d .
H10D H 1.1867 0.2346 0.5397 0.025 Uiso 1 1 calc R
H10E H 1.0696 0.1636 0.4682 0.025 Uiso 1 1 calc R
C105 C 0.91511(18) 0.28018(12) 0.54488(11) 0.0179(3) Uani 1 1 d .
H105 H 0.9460 0.3355 0.5940 0.021 Uiso 1 1 calc R
C106 C 1.21044(18) 0.28905(12) 0.28758(12) 0.0205(3) Uani 1 1 d .
H10F H 1.1421 0.2276 0.2659 0.031 Uiso 1 1 calc GR
H10G H 1.3297 0.2599 0.3082 0.031 Uiso 1 1 calc GR
H10H H 1.2194 0.3529 0.2253 0.031 Uiso 1 1 calc GR
C107 C 0.80969(17) 0.18413(11) 0.61080(11) 0.0172(3) Uani 1 1 d .
C108 C 0.79465(18) 0.17313(12) 0.72516(11) 0.0194(3) Uani 1 1 d .
H108 H 0.8492 0.2291 0.7591 0.023 Uiso 1 1 calc R
C109 C 0.6306(2) 0.01165(13) 0.74133(12) 0.0236(3) Uani 1 1 d .
H109 H 0.5682 -0.0487 0.7863 0.028 Uiso 1 1 calc R
C110 C 0.6364(2) 0.01523(13) 0.62777(12) 0.0241(3) Uani 1 1 d .
H110 H 0.5784 -0.0411 0.5961 0.029 Uiso 1 1 calc R
C111 C 0.7283(2) 0.10239(12) 0.56102(11) 0.0212(3) Uani 1 1 d .
H111 H 0.7356 0.1063 0.4830 0.025 Uiso 1 1 calc R
N101 N 0.81987(15) 0.34131(10) 0.44915(9) 0.0174(2) Uani 1 1 d .
N102 N 0.70828(17) 0.08868(11) 0.79100(9) 0.0229(3) Uani 1 1 d .
O101 O 0.88508(14) 0.43701(9) 0.27380(8) 0.0246(2) Uani 1 1 d .
O102 O 1.20918(14) 0.42198(9) 0.42130(9) 0.0245(2) Uani 1 1 d .
H2 H 0.748(3) 0.5261(19) 0.1681(18) 0.038(5) Uiso 1 1 d .
H102 H 1.244(3) 0.474(2) 0.356(2) 0.057(7) Uiso 1 1 d .

loop_
_atom_site_aniso_label
_atom_site_aniso_U_11
_atom_site_aniso_U_22
_atom_site_aniso_U_33
_atom_site_aniso_U_23
_atom_site_aniso_U_13
_atom_site_aniso_U_12
C1 0.0166(7) 0.0274(7) 0.0213(7) -0.0020(5) 0.0007(5) -0.0058(5)
C2 0.0196(7) 0.0158(6) 0.0170(6) -0.0001(5) -0.0004(5) -0.0015(5)
C3 0.0168(7) 0.0200(6) 0.0182(6) 0.0013(5) -0.0012(5) 0.0001(5)
C4 0.0156(7) 0.0246(7) 0.0195(6) 0.0044(5) -0.0008(5) -0.0033(5)
C5 0.0158(6) 0.0204(6) 0.0144(6) 0.0005(5) 0.0025(5) -0.0009(5)
C6 0.0213(7) 0.0258(7) 0.0260(7) -0.0015(6) -0.0059(6) -0.0023(6)
C7 0.0139(6) 0.0211(6) 0.0151(6) 0.0006(5) 0.0005(5) -0.0034(5)
C8 0.0169(7) 0.0259(7) 0.0176(6) -0.0033(5) 0.0003(5) -0.0028(5)
C9 0.0259(8) 0.0304(8) 0.0183(7) 0.0044(6) -0.0035(5) 0.0035(6)
C10 0.0281(8) 0.0263(7) 0.0201(7) -0.0007(6) 0.0006(6) 0.0054(6)
C11 0.0246(7) 0.0257(7) 0.0138(6) -0.0016(5) -0.0003(5) 0.0013(6)
N1 0.0149(6) 0.0198(5) 0.0153(5) 0.0011(4) 0.0014(4) -0.0026(4)
N2 0.0252(7) 0.0326(7) 0.0147(5) -0.0014(5) -0.0033(5) -0.0009(5)
O1 0.0260(6) 0.0271(5) 0.0166(5) 0.0044(4) 0.0008(4) -0.0052(4)
O2 0.0214(5) 0.0267(5) 0.0201(5) -0.0013(4) -0.0030(4) 0.0054(4)
C101 0.0147(7) 0.0279(7) 0.0230(7) -0.0028(6) -0.0002(5) 0.0033(5)
C102 0.0165(7) 0.0163(6) 0.0203(6) -0.0004(5) -0.0005(5) -0.0016(5)
C103 0.0150(7) 0.0191(6) 0.0229(7) 0.0020(5) 0.0010(5) -0.0016(5)
C104 0.0159(7) 0.0212(7) 0.0225(7) 0.0030(5) -0.0004(5) 0.0005(5)
C105 0.0165(7) 0.0198(6) 0.0167(6) -0.0008(5) -0.0021(5) -0.0003(5)
C106 0.0143(6) 0.0202(6) 0.0245(7) 0.0024(5) 0.0049(5) -0.0002(5)
C107 0.0147(6) 0.0203(6) 0.0159(6) -0.0018(5) -0.0005(5) 0.0021(5)
C108 0.0190(7) 0.0232(7) 0.0165(6) -0.0045(5) -0.0008(5) 0.0007(5)
C109 0.0245(8) 0.0254(7) 0.0188(7) 0.0021(5) 0.0024(5) -0.0043(6)
C110 0.0277(8) 0.0252(7) 0.0191(7) -0.0018(5) -0.0022(5) -0.0064(6)
C111 0.0257(7) 0.0247(7) 0.0128(6) -0.0017(5) -0.0014(5) -0.0030(6)
N101 0.0155(6) 0.0188(5) 0.0164(5) 0.0008(4) -0.0004(4) 0.0009(4)
N102 0.0235(6) 0.0303(6) 0.0141(5) -0.0020(5) 0.0017(4) -0.0005(5)
O101 0.0231(5) 0.0251(5) 0.0218(5) 0.0064(4) -0.0016(4) 0.0016(4)
O102 0.0203(5) 0.0256(5) 0.0259(5) 0.0010(4) 0.0002(4) -0.0068(4)

loop_
_atom_type_symbol
_atom_type_description
_atom_type_scat_dispersion_real
_atom_type_scat_dispersion_imag
_atom_type_scat_source
C C 0.0181 0.0091 'International Tables Vol C Tables 4.2.6.8 and 6.1.1.4'
H H 0.0000 0.0000 'International Tables Vol C Tables 4.2.6.8 and 6.1.1.4'
N N 0.0311 0.0180 'International Tables Vol C Tables 4.2.6.8 and 6.1.1.4'
O O 0.0492 0.0322 'International Tables Vol C Tables 4.2.6.8 and 6.1.1.4'

loop_
_exptl_crystal_face_index_h
_exptl_crystal_face_index_k
_exptl_crystal_face_index_l
_exptl_crystal_face_perp_dist
_exptl_oxdiff_crystal_face_indexfrac_h
_exptl_oxdiff_crystal_face_indexfrac_k
_exptl_oxdiff_crystal_face_indexfrac_l
_exptl_oxdiff_crystal_face_x
_exptl_oxdiff_crystal_face_y
_exptl_oxdiff_crystal_face_z
-2 2 7 0.0537 -2.0000 2.0000 7.0000 0.8972 -0.2924 -0.2986
-5 1 0 0.0440 -5.0000 1.0000 0.0000 0.6668 -0.2956 0.7320
5 -1 0 0.0255 5.0000 -1.0000 -0.0000 -0.6668 0.2956 -0.7320
4 -2 -4 0.0302 4.0000 -2.0000 -4.0000 -0.9113 0.3030 -0.2529
-2 -1 -7 0.0664 -2.0000 -1.0000 -7.0000 -0.3515 0.0790 0.8879
0 -8 0 0.0084 -0.0000 -8.0000 -0.0000 -0.4914 -0.9236 -0.1461
-1 7 0 0.0203 -1.0000 7.0000 0.0000 0.5510 0.7259 0.2706

loop_
_geom_angle_atom_site_label_1
_geom_angle_atom_site_label_2
_geom_angle_atom_site_label_3
_geom_angle
N1 C2 C3 108.86(11)
O1 C2 C3 124.81(12)
O1 C2 N1 126.26(13)
C4 C3 C2 102.18(11)
C6 C3 C2 112.52(11)
C6 C3 C4 115.59(12)
O2 C3 C2 106.32(11)
O2 C3 C4 107.28(11)
O2 C3 C6 112.10(11)
C3 C4 C5 104.23(10)
C7 C5 C4 113.75(11)
N1 C5 C4 101.82(10)
N1 C5 C7 112.62(11)
C8 C7 C5 119.93(12)
C8 C7 C11 117.84(12)
C11 C7 C5 122.20(12)
N2 C8 C7 124.11(13)
N2 C9 C10 123.56(13)
C11 C10 C9 118.68(14)
C10 C11 C7 118.83(13)
C1 N1 C5 121.68(11)
C2 N1 C1 123.56(11)
C2 N1 C5 112.94(11)
C9 N2 C8 116.95(12)
N101 C102 C103 109.07(11)
O101 C102 C103 124.35(12)
O101 C102 N101 126.53(13)
C102 C103 C106 112.06(11)
C104 C103 C102 102.18(11)
C104 C103 C106 115.50(11)
O102 C103 C102 107.11(11)
O102 C103 C104 107.47(11)
O102 C103 C106 111.80(11)
C103 C104 C105 104.28(11)
C107 C105 C104 113.78(11)
N101 C105 C104 101.79(10)
N101 C105 C107 112.75(11)
C108 C107 C105 120.08(12)
C108 C107 C111 117.74(13)
C111 C107 C105 122.16(12)
N102 C108 C107 124.37(13)
N102 C109 C110 123.46(13)
C109 C110 C111 118.96(13)
C110 C111 C107 118.67(12)
C101 N101 C105 122.26(11)
C102 N101 C101 123.68(11)
C102 N101 C105 113.02(11)
C109 N102 C108 116.79(12)

loop_
_geom_bond_atom_site_label_1
_geom_bond_atom_site_label_2
_geom_bond_distance
C1 N1 1.4570(18)
C2 C3 1.5353(19)
C2 N1 1.3435(17)
C2 O1 1.2333(17)
C3 C4 1.5223(18)
C3 C6 1.5175(19)
C3 O2 1.4261(17)
C4 C5 1.5390(19)
C5 C7 1.5093(18)
C5 N1 1.4714(16)
C7 C8 1.3878(19)
C7 C11 1.393(2)
C8 N2 1.3421(19)
C9 C10 1.389(2)
C9 N2 1.333(2)
C10 C11 1.387(2)
C101 N101 1.4551(18)
C102 C103 1.5338(19)
C102 N101 1.3398(17)
C102 O101 1.2315(17)
C103 C104 1.5255(18)
C103 C106 1.5429(19)
C103 O102 1.4265(17)
C104 C105 1.5389(19)
C105 C107 1.5064(18)
C105 N101 1.4686(16)
C107 C108 1.3872(18)
C107 C111 1.394(2)
C108 N102 1.3413(19)
C109 C110 1.385(2)
C109 N102 1.337(2)
C110 C111 1.388(2)

loop_
_geom_hbond_atom_site_label_D
_geom_hbond_atom_site_label_H
_geom_hbond_atom_site_label_A
_geom_hbond_distance_DH
_geom_hbond_distance_HA
_geom_hbond_distance_DA
_geom_hbond_angle_DHA
_geom_hbond_site_symmetry_A
O2 H2 O101 0.87(2) 1.85(2) 2.7034(14) 165(2) .
O102 H102 O1 0.95(3) 1.82(3) 2.7409(14) 161(2) 1_655

loop_
_geom_torsion_atom_site_label_1
_geom_torsion_atom_site_label_2
_geom_torsion_atom_site_label_3
_geom_torsion_atom_site_label_4
_geom_torsion
C2 C3 C4 C5 -28.99(13)
C3 C2 N1 C1 167.61(12)
C3 C2 N1 C5 2.80(15)
C3 C4 C5 C7 151.96(11)
C3 C4 C5 N1 30.53(13)
C4 C5 C7 C8 117.17(14)
C4 C5 C7 C11 -60.86(17)
C4 C5 N1 C1 173.70(12)
C4 C5 N1 C2 -21.16(14)
C5 C7 C8 N2 -176.33(13)
C5 C7 C11 C10 177.72(13)
C6 C3 C4 C5 -151.53(12)
C7 C5 N1 C1 51.50(17)
C7 C5 N1 C2 -143.37(12)
C7 C8 N2 C9 -1.9(2)
C8 C7 C11 C10 -0.3(2)
C9 C10 C11 C7 -0.9(2)
C10 C9 N2 C8 0.5(2)
C11 C7 C8 N2 1.8(2)
N1 C2 C3 C4 17.03(14)
N1 C2 C3 C6 141.63(12)
N1 C2 C3 O2 -95.29(12)
N1 C5 C7 C8 -127.63(13)
N1 C5 C7 C11 54.34(17)
N2 C9 C10 C11 0.8(2)
O1 C2 C3 C4 -165.77(13)
O1 C2 C3 C6 -41.17(19)
O1 C2 C3 O2 81.91(16)
O1 C2 N1 C1 -9.5(2)
O1 C2 N1 C5 -174.34(13)
O2 C3 C4 C5 82.61(13)
C102 C103 C104 C105 -28.00(13)
C103 C102 N101 C101 172.79(12)
C103 C102 N101 C105 4.25(15)
C103 C104 C105 C107 151.89(11)
C103 C104 C105 N101 30.31(13)
C104 C105 C107 C108 112.47(14)
C104 C105 C107 C111 -65.93(17)
C104 C105 N101 C101 169.30(12)
C104 C105 N101 C102 -21.98(14)
C105 C107 C108 N102 -177.93(13)
C105 C107 C111 C110 178.75(13)
C106 C103 C104 C105 -149.91(12)
C107 C105 N101 C101 47.01(17)
C107 C105 N101 C102 -144.26(12)
C107 C108 N102 C109 -0.8(2)
C108 C107 C111 C110 0.3(2)
C109 C110 C111 C107 -0.8(2)
C110 C109 N102 C108 0.3(2)
C111 C107 C108 N102 0.5(2)
N101 C102 C103 C104 15.57(14)
N101 C102 C103 C106 139.80(12)
N101 C102 C103 O102 -97.25(12)
N101 C105 C107 C108 -132.26(13)
N101 C105 C107 C111 49.34(17)
N102 C109 C110 C111 0.5(2)
O101 C102 C103 C104 -166.88(13)
O101 C102 C103 C106 -42.65(18)
O101 C102 C103 O102 80.30(16)
O101 C102 N101 C101 -4.7(2)
O101 C102 N101 C105 -173.23(13)
O102 C103 C104 C105 84.55(13)
